data_2020663
loop_
_publ_author_name
'Chang, Jen-Hui'
'Doert, Thomas'
'Ruck, Michael'

_publ_section_title
;
 (H~3~O)~3~Sb~2~Br~9~: the first member of the
 <i>M</i>~3~<i>E</i>~2~<i>X</i>~9~ structure family with oxonium cations
;
_journal_coeditor_code YO3024
_journal_issue 12
_journal_name_full 'Acta Crystallographica Section C'
_journal_page_first 966
_journal_page_last 970
_journal_paper_doi 10.1107/S2053229616017198
_journal_volume 72
_journal_year 2016
_chemical_formula_iupac '(H3 O)3 Sb2 Br9'
_chemical_formula_sum 'Br9 H9 O3 Sb2'
_chemical_formula_weight 1019.76
_chemical_name_systematic
;
Trihydroxonium enneabromidodiantimonate(III)
;
_space_group_crystal_system monoclinic
_space_group_IT_number 14
_space_group_name_Hall '-P 2yn'
_space_group_name_H-M_alt 'P 1 21/n 1'
_symmetry_space_group_name_Hall '-P 2yn'
_symmetry_space_group_name_H-M 'P 1 21/n 1'
_atom_sites_solution_hydrogens difmap
_atom_sites_solution_primary direct
_atom_sites_solution_secondary difmap
_audit_creation_method SHELXL-2013
_cell_angle_alpha 90
_cell_angle_beta 90.2400(10)
_cell_angle_gamma 90
_cell_formula_units_Z 4
_cell_length_a 13.4679(4)
_cell_length_b 7.6319(2)
_cell_length_c 19.1397(6)
_cell_measurement_reflns_used 3465
_cell_measurement_temperature 100(2)
_cell_measurement_theta_max 26.21
_cell_measurement_theta_min 3.00
_cell_volume 1967.27(10)
_computing_cell_refinement
;
SAINT (Bruker, 2009)
;
_computing_data_collection
;
APEX2 (Bruker, 2009)
;
_computing_data_reduction
;
SAINT (Bruker, 2009)
;
_computing_molecular_graphics
;
SHELXTL (Sheldrick, 2008) and DIAMOND (Brandenburg, 2012)
;
_computing_publication_material
;
SHELXTL (Sheldrick, 2008)
;
_computing_structure_refinement
;
SHELXL2014 (Sheldrick, 2015)
;
_computing_structure_solution
;
SHELXS97 (Sheldrick, 2008)
;
_diffrn_ambient_temperature 100(2)
_diffrn_measured_fraction_theta_full 0.996
_diffrn_measured_fraction_theta_max 0.997
_diffrn_measurement_device_type 'Bruker APEXII CCD'
_diffrn_measurement_method '\f and \w scans'
_diffrn_radiation_type MoK\a
_diffrn_radiation_wavelength 0.71073
_diffrn_reflns_av_R_equivalents 0.0278
_diffrn_reflns_limit_h_max 17
_diffrn_reflns_limit_h_min -17
_diffrn_reflns_limit_k_max 7
_diffrn_reflns_limit_k_min -9
_diffrn_reflns_limit_l_max 24
_diffrn_reflns_limit_l_min -24
_diffrn_reflns_number 22840
_diffrn_reflns_theta_full 25.242
_diffrn_reflns_theta_max 27.500
_diffrn_reflns_theta_min 1.845
_exptl_absorpt_coefficient_mu 21.012
_exptl_absorpt_correction_T_max 0.746
_exptl_absorpt_correction_T_min 0.582
_exptl_absorpt_correction_type numerical
_exptl_absorpt_process_details
;
(<i>X-SHAPE</i>; Stoe & Cie, 2009)
;
_exptl_crystal_colour yellow
_exptl_crystal_density_diffrn 3.443
_exptl_crystal_description block
_exptl_crystal_F_000 1800
_exptl_crystal_size_max 0.073
_exptl_crystal_size_mid 0.051
_exptl_crystal_size_min 0.042
_refine_diff_density_max 0.935
_refine_diff_density_min -0.775
_refine_ls_extinction_method none
_refine_ls_goodness_of_fit_ref 1.017
_refine_ls_hydrogen_treatment refall
_refine_ls_matrix_type full
_refine_ls_number_parameters 158
_refine_ls_number_reflns 4507
_refine_ls_number_restraints 0
_refine_ls_restrained_S_all 1.017
_refine_ls_R_factor_all 0.0391
_refine_ls_R_factor_gt 0.0256
_refine_ls_shift/su_max 0.087
_refine_ls_shift/su_mean 0.004
_refine_ls_structure_factor_coef Fsqd
_refine_ls_weighting_details
;
w = 1/[\s^2^(Fo^2^)+(0.0269P)^2^+3.1250P], where P=(Fo^2^+2Fc^2^)/3
;
_refine_ls_weighting_scheme calc
_refine_ls_wR_factor_gt 0.0542
_refine_ls_wR_factor_ref 0.0580
_reflns_number_gt 3551
_reflns_number_total 4507
_reflns_threshold_expression 'I > 2\s(I)'
_cod_data_source_file yo3024sup1.cif
_cod_data_source_block I
_cod_depositor_comments 'Adding full bibliography for 2020663.cif.'
_cod_database_code 2020663
_cod_database_fobs_code 2020663
_shelx_space_group_comment
;
The symmetry employed for this shelxl refinement is uniquely defined
by the following loop, which should always be used as a source of
symmetry information in preference to the above space-group names.
They are only intended as comments.
;
_shelx_estimated_absorpt_t_min 0.309
_shelx_estimated_absorpt_t_max 0.472
_shelxl_version_number 20.13

loop_
_space_group_symop_operation_xyz
'x, y, z'
'-x+1/2, y+1/2, -z+1/2'
'-x, -y, -z'
'x-1/2, -y-1/2, z-1/2'

loop_
_atom_site_type_symbol
_atom_site_label
_atom_site_fract_x
_atom_site_fract_y
_atom_site_fract_z
_atom_site_U_iso_or_equiv
_atom_site_adp_type
_atom_site_calc_flag
_atom_site_occupancy
Sb Sb1 0.33714(2) 0.99661(3) 0.34753(2) 0.00912(7) Uani d 1
Sb Sb2 0.33370(2) 1.00541(3) 0.84467(2) 0.00913(7) Uani d 1
Br Br1 0.00571(4) 0.42241(7) 0.75595(3) 0.02331(12) Uani d 1
Br Br2 0.32633(4) 0.44788(6) 0.07711(3) 0.02106(12) Uani d 1
Br Br3 0.32537(4) 0.55985(7) 0.57782(3) 0.02104(12) Uani d 1
Br Br4 0.08301(4) 0.69674(6) 0.05644(3) 0.01888(11) Uani d 1
Br Br5 0.05239(3) 0.70329(6) 0.57585(3) 0.01727(11) Uani d 1
Br Br6 0.42333(4) 0.70854(6) 0.39338(3) 0.01891(11) Uani d 1
Br Br7 0.38283(4) 0.71954(6) 0.91531(3) 0.01883(11) Uani d 1
Br Br8 0.75719(4) 0.69343(6) 0.72033(3) 0.01818(11) Uani d 1
Br Br9 0.70167(3) 0.68217(6) 0.24294(3) 0.02030(11) Uani d 1
O O1 0.4712(3) 0.5175(5) 0.2274(3) 0.0352(10) Uani d 1
O O2 0.1807(3) 0.4948(6) 0.4307(2) 0.0347(10) Uani d 1
O O3 0.6573(3) -0.0133(5) 0.3995(2) 0.0292(9) Uani d 1
H H1A 0.482(4) 0.389(9) 0.234(3) 0.041(11) Uiso d 1
H H1B 0.550(5) 0.557(8) 0.231(3) 0.041(11) Uiso d 1
H H1C 0.435(5) 0.542(8) 0.275(4) 0.041(11) Uiso d 1
H H2A 0.174(5) 0.605(8) 0.427(3) 0.037(10) Uiso d 1
H H2B 0.107(5) 0.475(8) 0.436(3) 0.037(10) Uiso d 1
H H2C 0.212(5) 0.459(8) 0.384(3) 0.037(10) Uiso d 1
H H3A 0.619(5) -0.032(9) 0.438(4) 0.053(12) Uiso d 1
H H3B 0.640(5) 0.053(9) 0.368(4) 0.053(12) Uiso d 1
H H3C 0.725(5) -0.044(9) 0.403(4) 0.053(12) Uiso d 1

loop_
_atom_site_aniso_label
_atom_site_aniso_U_11
_atom_site_aniso_U_22
_atom_site_aniso_U_33
_atom_site_aniso_U_12
_atom_site_aniso_U_13
_atom_site_aniso_U_23
Sb1 0.00861(14) 0.01001(13) 0.00876(15) 0.00043(11) 0.00000(11) -0.00060(11)
Sb2 0.00811(14) 0.00993(13) 0.00935(16) -0.00097(11) -0.00011(11) -0.00008(11)
Br1 0.0160(2) 0.0273(3) 0.0267(3) -0.0031(2) 0.0094(2) -0.0039(2)
Br2 0.0174(2) 0.0239(2) 0.0219(3) 0.00105(18) 0.0076(2) -0.00048(19)
Br3 0.0156(2) 0.0261(3) 0.0215(3) -0.00024(19) 0.0069(2) 0.0012(2)
Br4 0.0227(2) 0.0180(2) 0.0159(3) 0.00296(18) -0.0040(2) 0.00326(18)
Br5 0.0174(2) 0.0175(2) 0.0169(3) 0.00327(17) -0.00407(19) 0.00279(17)
Br6 0.0217(2) 0.0148(2) 0.0202(3) 0.00418(18) -0.0037(2) 0.00320(18)
Br7 0.0216(2) 0.0151(2) 0.0197(3) 0.00000(18) -0.0034(2) 0.00512(18)
Br8 0.0210(2) 0.0151(2) 0.0184(3) 0.00358(17) -0.0035(2) 0.00308(18)
Br9 0.0168(2) 0.0177(2) 0.0264(3) 0.00030(18) -0.0061(2) 0.00792(19)
O1 0.026(2) 0.030(2) 0.050(3) -0.0010(17) 0.006(2) -0.007(2)
O2 0.038(3) 0.031(2) 0.034(2) -0.009(2) 0.008(2) -0.007(2)
O3 0.023(2) 0.033(2) 0.032(2) 0.0070(17) 0.0060(18) 0.0126(19)

loop_
_atom_type_symbol
_atom_type_description
_atom_type_scat_dispersion_real
_atom_type_scat_dispersion_imag
_atom_type_scat_source
O O 0.0106 0.0060 'International Tables Vol C Tables 4.2.6.8 and 6.1.1.4'
H H 0.0000 0.0000 'International Tables Vol C Tables 4.2.6.8 and 6.1.1.4'
Br Br -0.2901 2.4595 'International Tables Vol C Tables 4.2.6.8 and 6.1.1.4'
Sb Sb -0.5866 1.5461 'International Tables Vol C Tables 4.2.6.8 and 6.1.1.4'

loop_
_geom_angle_atom_site_label_1
_geom_angle_atom_site_label_2
_geom_angle_atom_site_label_3
_geom_angle_site_symmetry_1
_geom_angle_site_symmetry_3
_geom_angle
Br4 Sb1 Br6 2 . 94.236(17)
Br4 Sb1 Br2 2 2 92.256(18)
Br6 Sb1 Br2 . 2 93.850(18)
Br4 Sb1 Br1 2 4_675 88.849(17)
Br6 Sb1 Br1 . 4_675 91.932(17)
Br2 Sb1 Br1 2 4_675 174.016(18)
Br4 Sb1 Br8 2 3_676 90.919(15)
Br6 Sb1 Br8 . 3_676 173.606(18)
Br2 Sb1 Br8 2 3_676 89.718(17)
Br1 Sb1 Br8 4_675 3_676 84.382(15)
Br4 Sb1 Br8 2 4_575 171.042(18)
Br6 Sb1 Br8 . 4_575 91.306(15)
Br2 Sb1 Br8 2 4_575 94.391(16)
Br1 Sb1 Br8 4_675 4_575 83.929(16)
Br8 Sb1 Br8 3_676 4_575 83.123(8)
Br5 Sb2 Br3 2_556 2_556 93.282(18)
Br5 Sb2 Br7 2_556 . 91.937(16)
Br3 Sb2 Br7 2_556 . 92.544(18)
Br5 Sb2 Br9 2_556 3_676 87.544(16)
Br3 Sb2 Br9 2_556 3_676 93.588(17)
Br7 Sb2 Br9 . 3_676 173.866(19)
Br5 Sb2 Br1 2_556 2_556 94.181(17)
Br3 Sb2 Br1 2_556 2_556 172.421(18)
Br7 Sb2 Br1 . 2_556 88.527(17)
Br9 Sb2 Br1 3_676 2_556 85.416(16)
Br5 Sb2 Br9 2_556 4_576 173.099(18)
Br3 Sb2 Br9 2_556 4_576 87.685(17)
Br7 Sb2 Br9 . 4_576 94.847(15)
Br9 Sb2 Br9 3_676 4_576 85.576(9)
Br1 Sb2 Br9 2_556 4_576 84.748(16)
Sb1 Br1 Sb2 4_576 2_546 155.23(2)
Sb1 Br8 Sb1 3_676 4_676 151.654(19)
Sb2 Br9 Sb2 3_676 4_675 148.104(18)
H1A O1 H1B . . 97(5)
H1A O1 H1C . . 97(5)
H1B O1 H1C . . 111(5)
H2A O2 H2B . . 93(5)
H2A O2 H2C . . 103(6)
H2B O2 H2C . . 117(5)
H3A O3 H3B . . 122(7)
H3A O3 H3C . . 118(6)
H3B O3 H3C . . 118(7)

loop_
_geom_bond_atom_site_label_1
_geom_bond_atom_site_label_2
_geom_bond_site_symmetry_2
_geom_bond_distance
_geom_bond_publ_flag
Sb1 Br4 2 2.6175(5) y
Sb1 Br6 . 2.6349(5) y
Sb1 Br2 2 2.6631(6) y
Sb1 Br1 4_675 2.9397(6) y
Sb1 Br8 3_676 2.9805(5) y
Sb1 Br8 4_575 3.0279(5) y
Sb2 Br5 2_556 2.6323(5) y
Sb2 Br3 2_556 2.6436(6) y
Sb2 Br7 . 2.6492(5) y
Sb2 Br9 3_676 2.9525(5) y
Sb2 Br1 2_556 2.9704(6) y
Sb2 Br9 4_576 2.9956(5) y
Br1 Sb1 4_576 2.9398(6) y
Br1 Sb2 2_546 2.9704(6) y
Br2 Sb1 2_545 2.6631(6) y
Br3 Sb2 2_546 2.6437(6) y
Br4 Sb1 2_545 2.6174(5) y
Br5 Sb2 2_546 2.6323(5) y
Br8 Sb1 3_676 2.9805(5) y
Br8 Sb1 4_676 3.0279(5) y
Br9 Sb2 3_676 2.9526(5) y
Br9 Sb2 4_675 2.9955(5) y
O1 H1A . 1.00(7) no
O1 H1B . 1.10(6) no
O1 H1C . 1.05(7) no
O2 H2A . 0.85(6) no
O2 H2B . 1.01(6) no
O2 H2C . 1.03(7) no
O3 H3A . 0.91(8) no
O3 H3B . 0.81(7) no
O3 H3C . 0.95(7) no

loop_
_geom_hbond_atom_site_label_D
_geom_hbond_atom_site_label_H
_geom_hbond_atom_site_label_A
_geom_hbond_site_symmetry_A
_geom_hbond_distance_DH
_geom_hbond_distance_HA
_geom_hbond_distance_DA
_geom_hbond_angle_DHA
O1 H1A Br1 4_665 1.00(7) 2.43(7) 3.433(4) 178(5)
O1 H1B Br9 . 1.10(6) 2.27(6) 3.361(4) 170(5)
O1 H1C Br6 . 1.05(7) 2.61(7) 3.556(5) 150(5)
O1 H1C Br8 3_666 1.05(7) 3.15(6) 3.616(4) 108(4)
O2 H2A Br2 2 0.85(6) 2.62(6) 3.463(4) 174(6)
O2 H2B Br5 3_566 1.01(6) 2.55(6) 3.485(4) 154(5)
O2 H2C Br8 3_666 1.03(7) 2.35(7) 3.338(5) 161(5)
O3 H3A Br4 4_666 0.91(8) 2.65(8) 3.466(4) 151(6)
O3 H3B Br1 4_665 0.81(7) 2.82(7) 3.486(4) 141(6)
O3 H3C Br7 4_665 0.95(7) 2.52(7) 3.433(4) 162(6)
